data_2222216
loop_
_publ_author_name
'Lin, Xue-Song'
'Sang, Ya-Li'

_publ_section_title
;
 <i>N</i>'-(5-Bromo-2-methoxybenzylidene)-4-hydroxybenzohydrazide
 methanol solvate
;
_journal_coeditor_code AT2817
_journal_issue 7
_journal_name_full 'Acta Crystallographica Section E'
_journal_page_first o1650
_journal_paper_doi 10.1107/S1600536809022983
_journal_volume 65
_journal_year 2009
_chemical_formula_iupac 'C15 H13 Br N2 O3, C H4 O'
_chemical_formula_moiety 'C15 H13 Br N2 O3, C H4 O'
_chemical_formula_sum 'C16 H17 Br N2 O4'
_chemical_formula_weight 381.23
_chemical_name_systematic
;
<i>N</i>'-(5-Bromo-2-methoxybenzylidene)-4-hydroxybenzohydrazide methanol
solvate
;
_space_group_IT_number 61
_symmetry_cell_setting orthorhombic
_symmetry_space_group_name_Hall '-P 2ac 2ab'
_symmetry_space_group_name_H-M 'P b c a'
_atom_sites_solution_hydrogens geom
_atom_sites_solution_primary direct
_atom_sites_solution_secondary difmap
_audit_creation_method SHELXL-97
_cell_angle_alpha 90.00
_cell_angle_beta 90.00
_cell_angle_gamma 90.00
_cell_formula_units_Z 8
_cell_length_a 11.1886(7)
_cell_length_b 14.4464(9)
_cell_length_c 20.5927(13)
_cell_measurement_reflns_used 3350
_cell_measurement_temperature 298(2)
_cell_measurement_theta_max 24.50
_cell_measurement_theta_min 2.45
_cell_volume 3328.5(4)
_computing_cell_refinement 'SAINT (Bruker, 2002)'
_computing_data_collection 'SMART (Bruker, 2002)'
_computing_data_reduction 'SAINT (Bruker, 2002)'
_computing_molecular_graphics 'SHELXTL (Sheldrick, 2008)'
_computing_publication_material 'SHELXL97 (Sheldrick, 2008)'
_computing_structure_refinement 'SHELXL97 (Sheldrick, 2008)'
_computing_structure_solution 'SHELXS97 (Sheldrick, 2008)'
_diffrn_ambient_temperature 298(2)
_diffrn_measured_fraction_theta_full 0.999
_diffrn_measured_fraction_theta_max 0.999
_diffrn_measurement_device_type 'Bruker SMART CCD area-detector'
_diffrn_measurement_method \w
_diffrn_radiation_monochromator graphite
_diffrn_radiation_source 'fine-focus sealed tube'
_diffrn_radiation_type MoK\a
_diffrn_radiation_wavelength 0.71073
_diffrn_reflns_av_R_equivalents 0.0537
_diffrn_reflns_av_sigmaI/netI 0.0413
_diffrn_reflns_limit_h_max 14
_diffrn_reflns_limit_h_min -14
_diffrn_reflns_limit_k_max 15
_diffrn_reflns_limit_k_min -18
_diffrn_reflns_limit_l_max 26
_diffrn_reflns_limit_l_min -23
_diffrn_reflns_number 19306
_diffrn_reflns_theta_full 27.00
_diffrn_reflns_theta_max 27.00
_diffrn_reflns_theta_min 1.98
_diffrn_standards_number 0
_exptl_absorpt_coefficient_mu 2.491
_exptl_absorpt_correction_T_max 0.6357
_exptl_absorpt_correction_T_min 0.5981
_exptl_absorpt_correction_type multi-scan
_exptl_absorpt_process_details '(SADABS; Sheldrick, 1996)'
_exptl_crystal_colour colourless
_exptl_crystal_density_diffrn 1.522
_exptl_crystal_density_method 'not measured'
_exptl_crystal_description block
_exptl_crystal_F_000 1552
_exptl_crystal_size_max 0.23
_exptl_crystal_size_mid 0.20
_exptl_crystal_size_min 0.20
_refine_diff_density_max 0.950
_refine_diff_density_min -0.825
_refine_ls_extinction_method none
_refine_ls_goodness_of_fit_ref 1.055
_refine_ls_hydrogen_treatment mixed
_refine_ls_matrix_type full
_refine_ls_number_parameters 214
_refine_ls_number_reflns 3638
_refine_ls_number_restraints 1
_refine_ls_restrained_S_all 1.055
_refine_ls_R_factor_all 0.0956
_refine_ls_R_factor_gt 0.0540
_refine_ls_shift/su_max 0.000
_refine_ls_shift/su_mean 0.000
_refine_ls_structure_factor_coef Fsqd
_refine_ls_weighting_details 'calc w=1/[\s^2^(Fo^2^)+(0.0849P)^2^+4.4269P] where P=(Fo^2^+2Fc^2^)/3'
_refine_ls_weighting_scheme calc
_refine_ls_wR_factor_gt 0.1557
_refine_ls_wR_factor_ref 0.1786
_reflns_number_gt 2234
_reflns_number_total 3638
_reflns_threshold_expression I>2\s(I)
_cod_data_source_file at2817.cif
_cod_data_source_block I
_cod_database_code 2222216
_cod_database_fobs_code 2222216

loop_
_symmetry_equiv_pos_as_xyz
'x, y, z'
'-x+1/2, -y, z+1/2'
'-x, y+1/2, -z+1/2'
'x+1/2, -y+1/2, -z'
'-x, -y, -z'
'x-1/2, y, -z-1/2'
'x, -y-1/2, z-1/2'
'-x-1/2, y-1/2, z'

loop_
_atom_site_type_symbol
_atom_site_label
_atom_site_fract_x
_atom_site_fract_y
_atom_site_fract_z
_atom_site_U_iso_or_equiv
_atom_site_adp_type
_atom_site_calc_flag
_atom_site_refinement_flags
_atom_site_occupancy
_atom_site_disorder_assembly
_atom_site_disorder_group
Br Br1 0.82955(5) 0.03436(5) 0.73273(2) 0.0699(3) Uani d . 1 . .
N N1 0.7667(3) 0.1520(3) 0.48426(15) 0.0388(8) Uani d . 1 . .
N N2 0.7226(3) 0.1789(3) 0.42463(16) 0.0396(8) Uani d D 1 . .
O O1 1.1184(3) 0.1179(3) 0.49400(17) 0.0591(9) Uani d . 1 . .
O O2 0.5326(3) 0.1584(2) 0.45803(13) 0.0472(8) Uani d . 1 . .
O O3 0.4288(3) 0.2326(3) 0.16133(13) 0.0499(9) Uani d . 1 . .
H H3 0.4694 0.2697 0.1408 0.075 Uiso calc R 1 . .
O O4 0.5525(4) 0.1537(3) 0.59007(15) 0.0589(10) Uani d . 1 . .
H H4 0.5657 0.1611 0.5512 0.088 Uiso calc R 1 . .
C C1 0.9352(4) 0.1136(3) 0.54842(19) 0.0365(9) Uani d . 1 . .
C C2 1.0590(4) 0.0944(3) 0.5493(2) 0.0422(10) Uani d . 1 . .
C C3 1.1097(4) 0.0555(3) 0.6035(2) 0.0488(12) Uani d . 1 . .
H H3A 1.1908 0.0415 0.6034 0.059 Uiso calc R 1 . .
C C4 1.0431(5) 0.0369(4) 0.6572(2) 0.0521(12) Uani d . 1 . .
H H4A 1.0784 0.0104 0.6936 0.062 Uiso calc R 1 . .
C C5 0.9219(4) 0.0579(3) 0.6571(2) 0.0412(10) Uani d . 1 . .
C C6 0.8690(4) 0.0949(3) 0.6038(2) 0.0381(10) Uani d . 1 . .
H H6 0.7876 0.1078 0.6044 0.046 Uiso calc R 1 . .
C C7 1.2442(5) 0.1054(5) 0.4918(3) 0.0724(17) Uani d . 1 . .
H H7A 1.2804 0.1366 0.5279 0.109 Uiso calc R 1 . .
H H7B 1.2748 0.1307 0.4520 0.109 Uiso calc R 1 . .
H H7C 1.2625 0.0406 0.4939 0.109 Uiso calc R 1 . .
C C8 0.8794(4) 0.1474(3) 0.48878(19) 0.0387(10) Uani d . 1 . .
H H8 0.9269 0.1655 0.4540 0.046 Uiso calc R 1 . .
C C9 0.6031(4) 0.1770(3) 0.41462(18) 0.0348(9) Uani d . 1 . .
C C10 0.5622(3) 0.1963(3) 0.34754(18) 0.0324(9) Uani d . 1 . .
C C11 0.6285(4) 0.2436(3) 0.30120(19) 0.0366(9) Uani d . 1 . .
H H11 0.7031 0.2670 0.3123 0.044 Uiso calc R 1 . .
C C12 0.5861(4) 0.2567(3) 0.23906(18) 0.0400(10) Uani d . 1 . .
H H12 0.6320 0.2882 0.2086 0.048 Uiso calc R 1 . .
C C13 0.4747(4) 0.2226(3) 0.22221(19) 0.0373(10) Uani d . 1 . .
C C14 0.4067(4) 0.1763(3) 0.26778(19) 0.0408(10) Uani d . 1 . .
H H14 0.3320 0.1531 0.2566 0.049 Uiso calc R 1 . .
C C15 0.4499(4) 0.1648(3) 0.3298(2) 0.0397(10) Uani d . 1 . .
H H15 0.4026 0.1351 0.3606 0.048 Uiso calc R 1 . .
H H2 0.777(4) 0.182(4) 0.393(2) 0.080 Uiso d D 1 . .
C C16 0.5253(6) 0.0617(4) 0.6017(3) 0.0657(15) Uani d . 1 . .
H H16A 0.5874 0.0231 0.5844 0.099 Uiso calc R 1 . .
H H16B 0.4508 0.0466 0.5811 0.099 Uiso calc R 1 . .
H H16C 0.5187 0.0516 0.6476 0.099 Uiso calc R 1 . .

loop_
_atom_site_aniso_label
_atom_site_aniso_U_11
_atom_site_aniso_U_22
_atom_site_aniso_U_33
_atom_site_aniso_U_12
_atom_site_aniso_U_13
_atom_site_aniso_U_23
Br1 0.0692(4) 0.1010(5) 0.0395(3) -0.0096(3) 0.0019(2) 0.0223(3)
N1 0.039(2) 0.051(2) 0.0270(17) -0.0015(17) -0.0030(14) 0.0055(15)
N2 0.037(2) 0.057(2) 0.0242(17) 0.0008(18) 0.0011(14) 0.0086(16)
O1 0.0380(18) 0.086(3) 0.053(2) 0.0017(18) 0.0135(15) 0.0008(18)
O2 0.0429(17) 0.071(2) 0.0277(15) -0.0026(16) 0.0035(13) 0.0088(14)
O3 0.0448(18) 0.077(2) 0.0283(15) -0.0177(17) -0.0081(13) 0.0087(15)
O4 0.080(3) 0.067(2) 0.0300(16) 0.007(2) 0.0109(16) -0.0003(15)
C1 0.032(2) 0.045(3) 0.032(2) -0.0008(19) -0.0022(17) -0.0001(18)
C2 0.036(2) 0.048(3) 0.042(2) 0.002(2) 0.0020(19) -0.006(2)
C3 0.033(2) 0.057(3) 0.056(3) 0.005(2) -0.006(2) -0.003(2)
C4 0.049(3) 0.059(3) 0.048(3) 0.005(2) -0.014(2) 0.008(2)
C5 0.044(3) 0.043(3) 0.037(2) -0.006(2) -0.0039(19) 0.0031(19)
C6 0.031(2) 0.048(3) 0.035(2) -0.0042(19) -0.0032(17) 0.0042(19)
C7 0.040(3) 0.086(4) 0.091(4) 0.002(3) 0.022(3) -0.005(4)
C8 0.037(2) 0.049(3) 0.030(2) -0.002(2) 0.0032(17) 0.0052(18)
C9 0.037(2) 0.041(2) 0.0264(19) 0.0014(19) 0.0022(16) 0.0027(17)
C10 0.032(2) 0.039(2) 0.0266(19) 0.0022(18) 0.0013(16) 0.0025(16)
C11 0.032(2) 0.049(3) 0.029(2) -0.0019(19) -0.0015(16) 0.0012(19)
C12 0.036(2) 0.058(3) 0.026(2) -0.008(2) 0.0002(17) 0.0042(18)
C13 0.037(2) 0.048(3) 0.0275(19) -0.0042(19) -0.0018(17) 0.0002(18)
C14 0.031(2) 0.054(3) 0.037(2) -0.007(2) -0.0029(18) 0.007(2)
C15 0.035(2) 0.051(3) 0.033(2) -0.003(2) 0.0062(17) 0.0095(19)
C16 0.071(4) 0.059(4) 0.067(4) 0.004(3) 0.010(3) 0.006(3)

loop_
_atom_type_symbol
_atom_type_description
_atom_type_scat_dispersion_real
_atom_type_scat_dispersion_imag
_atom_type_scat_source
C C 0.0033 0.0016 'International Tables Vol C Tables 4.2.6.8 and 6.1.1.4'
H H 0.0000 0.0000 'International Tables Vol C Tables 4.2.6.8 and 6.1.1.4'
N N 0.0061 0.0033 'International Tables Vol C Tables 4.2.6.8 and 6.1.1.4'
O O 0.0106 0.0060 'International Tables Vol C Tables 4.2.6.8 and 6.1.1.4'
Br Br -0.2901 2.4595 'International Tables Vol C Tables 4.2.6.8 and 6.1.1.4'

loop_
_geom_angle_atom_site_label_1
_geom_angle_atom_site_label_2
_geom_angle_atom_site_label_3
_geom_angle_site_symmetry_1
_geom_angle_site_symmetry_3
_geom_angle
_geom_angle_publ_flag
C8 N1 N2 . . 115.9(3) ?
C9 N2 N1 . . 118.9(3) ?
C9 N2 H2 . . 124(4) ?
N1 N2 H2 . . 115(4) ?
C2 O1 C7 . . 118.6(4) ?
C13 O3 H3 . . 109.5 ?
C16 O4 H4 . . 109.5 ?
C6 C1 C2 . . 118.3(4) ?
C6 C1 C8 . . 121.9(4) ?
C2 C1 C8 . . 119.7(4) ?
O1 C2 C3 . . 125.5(4) ?
O1 C2 C1 . . 114.7(4) ?
C3 C2 C1 . . 119.8(4) ?
C4 C3 C2 . . 121.0(4) ?
C4 C3 H3A . . 119.5 ?
C2 C3 H3A . . 119.5 ?
C3 C4 C5 . . 119.4(4) ?
C3 C4 H4A . . 120.3 ?
C5 C4 H4A . . 120.3 ?
C6 C5 C4 . . 120.8(4) ?
C6 C5 Br1 . . 119.8(3) ?
C4 C5 Br1 . . 119.4(3) ?
C5 C6 C1 . . 120.6(4) ?
C5 C6 H6 . . 119.7 ?
C1 C6 H6 . . 119.7 ?
O1 C7 H7A . . 109.5 ?
O1 C7 H7B . . 109.5 ?
H7A C7 H7B . . 109.5 ?
O1 C7 H7C . . 109.5 ?
H7A C7 H7C . . 109.5 ?
H7B C7 H7C . . 109.5 ?
N1 C8 C1 . . 120.3(4) ?
N1 C8 H8 . . 119.8 ?
C1 C8 H8 . . 119.8 ?
O2 C9 N2 . . 122.0(4) ?
O2 C9 C10 . . 121.7(4) ?
N2 C9 C10 . . 116.3(3) ?
C15 C10 C11 . . 117.7(4) ?
C15 C10 C9 . . 117.6(3) ?
C11 C10 C9 . . 124.7(4) ?
C12 C11 C10 . . 121.5(4) ?
C12 C11 H11 . . 119.3 ?
C10 C11 H11 . . 119.3 ?
C11 C12 C13 . . 119.6(4) ?
C11 C12 H12 . . 120.2 ?
C13 C12 H12 . . 120.2 ?
O3 C13 C14 . . 117.9(4) ?
O3 C13 C12 . . 122.2(4) ?
C14 C13 C12 . . 119.9(4) ?
C15 C14 C13 . . 119.7(4) ?
C15 C14 H14 . . 120.1 ?
C13 C14 H14 . . 120.1 ?
C14 C15 C10 . . 121.5(4) ?
C14 C15 H15 . . 119.2 ?
C10 C15 H15 . . 119.2 ?
O4 C16 H16A . . 109.5 ?
O4 C16 H16B . . 109.5 ?
H16A C16 H16B . . 109.5 ?
O4 C16 H16C . . 109.5 ?
H16A C16 H16C . . 109.5 ?
H16B C16 H16C . . 109.5 ?

loop_
_geom_bond_atom_site_label_1
_geom_bond_atom_site_label_2
_geom_bond_site_symmetry_2
_geom_bond_distance
_geom_bond_publ_flag
Br1 C5 . 1.899(4) ?
N1 C8 . 1.266(6) ?
N1 N2 . 1.379(4) ?
N2 C9 . 1.354(6) ?
N2 H2 . 0.89(4) ?
O1 C2 . 1.362(5) ?
O1 C7 . 1.420(6) ?
O2 C9 . 1.222(5) ?
O3 C13 . 1.363(5) ?
O3 H3 . 0.8200 ?
O4 C16 . 1.385(6) ?
O4 H4 . 0.8200 ?
C1 C6 . 1.386(6) ?
C1 C2 . 1.413(6) ?
C1 C8 . 1.462(6) ?
C2 C3 . 1.371(6) ?
C3 C4 . 1.361(7) ?
C3 H3A . 0.9300 ?
C4 C5 . 1.389(7) ?
C4 H4A . 0.9300 ?
C5 C6 . 1.357(6) ?
C6 H6 . 0.9300 ?
C7 H7A . 0.9600 ?
C7 H7B . 0.9600 ?
C7 H7C . 0.9600 ?
C8 H8 . 0.9300 ?
C9 C10 . 1.481(5) ?
C10 C15 . 1.385(6) ?
C10 C11 . 1.388(6) ?
C11 C12 . 1.378(5) ?
C11 H11 . 0.9300 ?
C12 C13 . 1.384(6) ?
C12 H12 . 0.9300 ?
C13 C14 . 1.381(6) ?
C14 C15 . 1.377(6) ?
C14 H14 . 0.9300 ?
C15 H15 . 0.9300 ?
C16 H16A . 0.9600 ?
C16 H16B . 0.9600 ?
C16 H16C . 0.9600 ?

loop_
_geom_hbond_atom_site_label_D
_geom_hbond_atom_site_label_H
_geom_hbond_atom_site_label_A
_geom_hbond_site_symmetry_A
_geom_hbond_distance_DH
_geom_hbond_distance_HA
_geom_hbond_distance_DA
_geom_hbond_angle_DHA
N2 H2 O3 6_656 0.89(4) 2.16(5) 3.009(4) 158(5)
O4 H4 N1 . 0.82 2.64 3.239(5) 131.0
O4 H4 O2 . 0.82 1.96 2.729(4) 157.0
O3 H3 O4 7_565 0.82 1.78 2.602(5) 175.1

loop_
_cod_related_entry_id
_cod_related_entry_database
_cod_related_entry_code
1 ChemSpider 30655800
